data_7052583
loop_
_publ_author_name
'Collas, Alain'
'Borger, Roeland De'
'Amanova, Tatyana'
'Vande Velde, Christophe M. L.'
'Baeke, Jan K.'
'Dommisse, Roger'
'Alsenoy, Christian Van'
'Blockhuys, Frank'

_publ_section_title
;
 Asymmetrically substituted distyrylbenzenes and their polar crystal
 structures
;
_journal_issue 3
_journal_name_full 'New Journal of Chemistry'
_journal_page_first 649
_journal_paper_doi 10.1039/c0nj00732c
_journal_volume 35
_journal_year 2011
_chemical_formula_moiety 'C25 H23 N O5'
_chemical_formula_sum 'C25 H23 N O5'
_chemical_formula_weight 417.44
_chemical_name_common
;(E,E)-1-(2-(4-nitrophenyl)ethenyl)-4-(2-(3,4,5-
trimethoxyphenyl)ethenyl)benzene
;
_chemical_name_systematic
;
(E,E)-1-[2-(4-nitrophenyl)ethenyl]-4-[2-(3,4,5-trimethoxyphenyl)ethenyl]benzene
;
_space_group_IT_number 2
_symmetry_cell_setting triclinic
_symmetry_space_group_name_Hall '-P 1'
_symmetry_space_group_name_H-M 'P -1'
_atom_sites_solution_hydrogens geom
_atom_sites_solution_primary direct
_atom_sites_solution_secondary difmap
_audit_creation_method SHELXL-97
_cell_angle_alpha 117.42(2)
_cell_angle_beta 92.26(2)
_cell_angle_gamma 93.52(2)
_cell_formula_units_Z 4
_cell_length_a 10.221(2)
_cell_length_b 15.239(3)
_cell_length_c 15.762(4)
_cell_measurement_reflns_used 25
_cell_measurement_temperature 300(2)
_cell_measurement_theta_max 17.67
_cell_measurement_theta_min 7.49
_cell_volume 2168.8(9)
_computing_cell_refinement 'CAD4 Express (Enraf Nonius, 1994)'
_computing_data_collection 'CAD4 Express (Enraf Nonius, 1994)'
_computing_data_reduction 'XCAD4 (Harms & Wocadlo, 1995)'
_computing_molecular_graphics 'Ortep-3 for Windows (Farrugia, 1997)'
_computing_publication_material 'WinGX publication routines (Farrugia, 1999)'
_computing_structure_refinement 'SHELXL-97 (Sheldrick, 2008)'
_computing_structure_solution 'SHELXS-86 (Sheldrick, 2008)'
_diffrn_ambient_temperature 300(2)
_diffrn_measured_fraction_theta_full 0.999
_diffrn_measured_fraction_theta_max 0.999
_diffrn_measurement_device_type 'Enraf Nonius CAD4'
_diffrn_measurement_method '\w/2\q scans'
_diffrn_radiation_monochromator graphite
_diffrn_radiation_source 'fine-focus sealed tube'
_diffrn_radiation_type MoK\a
_diffrn_radiation_wavelength 0.71073
_diffrn_reflns_av_R_equivalents 0.2356
_diffrn_reflns_av_sigmaI/netI 0.1082
_diffrn_reflns_limit_h_max 12
_diffrn_reflns_limit_h_min 0
_diffrn_reflns_limit_k_max 18
_diffrn_reflns_limit_k_min -18
_diffrn_reflns_limit_l_max 18
_diffrn_reflns_limit_l_min -18
_diffrn_reflns_number 8388
_diffrn_reflns_theta_full 25.32
_diffrn_reflns_theta_max 25.32
_diffrn_reflns_theta_min 1.46
_diffrn_standards_decay_% 5
_diffrn_standards_interval_time 60
_diffrn_standards_number 3
_exptl_absorpt_coefficient_mu 0.089
_exptl_absorpt_correction_type none
_exptl_crystal_colour yellow
_exptl_crystal_density_diffrn 1.278
_exptl_crystal_density_method 'not measured'
_exptl_crystal_description prism
_exptl_crystal_F_000 880
_exptl_crystal_size_max 0.3
_exptl_crystal_size_mid 0.3
_exptl_crystal_size_min 0.1
_refine_diff_density_max 0.246
_refine_diff_density_min -0.206
_refine_diff_density_rms 0.041
_refine_ls_extinction_method none
_refine_ls_goodness_of_fit_ref 0.978
_refine_ls_hydrogen_treatment constr
_refine_ls_matrix_type full
_refine_ls_number_parameters 565
_refine_ls_number_reflns 7906
_refine_ls_number_restraints 0
_refine_ls_restrained_S_all 0.978
_refine_ls_R_factor_all 0.1854
_refine_ls_R_factor_gt 0.0610
_refine_ls_shift/su_max 0.000
_refine_ls_shift/su_mean 0.000
_refine_ls_structure_factor_coef Fsqd
_refine_ls_weighting_details 'calc w=1/[\s^2^(Fo^2^)+(0.0851P)^2^+0.0000P] where P=(Fo^2^+2Fc^2^)/3'
_refine_ls_weighting_scheme calc
_refine_ls_wR_factor_gt 0.1414
_refine_ls_wR_factor_ref 0.1858
_reflns_number_gt 3340
_reflns_number_total 7906
_reflns_threshold_expression >2\s(I)
_cod_data_source_file C0NJ00732C.TXT
_cod_data_source_block new
_cod_depositor_comments
;
The following automatic conversions were performed:
'_symmetry_cell_setting' value 'Triclinic' changed to 'triclinic'
according to '/home/saulius/struct/CIF-dictionaries/cif_core.dic'
dictionary named 'cif_core.dic' version 2.4.1 from 2010-06-29.

Automatic conversion script
Id: cif_fix_enum 1555 2011-01-17 13:19:09Z saulius 
;
_cod_original_cell_volume 2168.8(8)
_cod_original_sg_symbol_H-M P-1
_cod_database_code 7052583

loop_
_symmetry_equiv_pos_as_xyz
'x, y, z'
'-x, -y, -z'

loop_
_atom_site_label
_atom_site_type_symbol
_atom_site_fract_x
_atom_site_fract_y
_atom_site_fract_z
_atom_site_U_iso_or_equiv
_atom_site_adp_type
_atom_site_occupancy
_atom_site_symmetry_multiplicity
_atom_site_calc_flag
_atom_site_refinement_flags
_atom_site_disorder_assembly
_atom_site_disorder_group
C1 C 0.3736(3) -0.0622(2) -0.1214(3) 0.0616(9) Uani 1 1 d . . .
C2 C 0.3170(3) -0.1116(3) -0.0749(3) 0.0661(10) Uani 1 1 d . . .
H2 H 0.2889 -0.0751 -0.0139 0.079 Uiso 1 1 calc R . .
C3 C 0.3018(3) -0.2138(3) -0.1177(3) 0.0668(10) Uani 1 1 d . . .
H3 H 0.2628 -0.2464 -0.0864 0.080 Uiso 1 1 calc R . .
C4 C 0.3448(3) -0.2666(2) -0.2069(3) 0.0619(9) Uani 1 1 d . . .
C5 C 0.4012(4) -0.2201(3) -0.2537(3) 0.0873(12) Uani 1 1 d . . .
H5 H 0.4296 -0.2569 -0.3145 0.105 Uiso 1 1 calc R . .
C6 C 0.4159(4) -0.1187(3) -0.2109(3) 0.0845(12) Uani 1 1 d . . .
H6 H 0.4555 -0.0872 -0.2429 0.101 Uiso 1 1 calc R . .
C7 C 0.3915(4) 0.0467(3) -0.0804(3) 0.0727(10) Uani 1 1 d . . .
H7 H 0.4364 0.0706 -0.1168 0.087 Uiso 1 1 calc R . .
C8 C 0.3535(3) 0.1135(3) -0.0010(3) 0.0699(10) Uani 1 1 d . . .
H8 H 0.3061 0.0906 0.0351 0.084 Uiso 1 1 calc R . .
C11 C 0.3771(3) 0.2220(2) 0.0388(3) 0.0618(9) Uani 1 1 d . . .
C12 C 0.4506(4) 0.2674(3) -0.0045(3) 0.0736(10) Uani 1 1 d . . .
H12 H 0.4849 0.2284 -0.0626 0.088 Uiso 1 1 calc R . .
C13 C 0.4740(4) 0.3697(3) 0.0371(3) 0.0743(11) Uani 1 1 d . . .
H13 H 0.5241 0.3979 0.0064 0.089 Uiso 1 1 calc R . .
C14 C 0.4246(3) 0.4308(2) 0.1229(3) 0.0631(9) Uani 1 1 d . . .
C15 C 0.3507(3) 0.3854(3) 0.1658(3) 0.0694(10) Uani 1 1 d . . .
H15 H 0.3159 0.4241 0.2238 0.083 Uiso 1 1 calc R . .
C16 C 0.3279(4) 0.2837(3) 0.1237(3) 0.0710(10) Uani 1 1 d . . .
H16 H 0.2769 0.2556 0.1541 0.085 Uiso 1 1 calc R . .
C17 C 0.4537(4) 0.5390(3) 0.1638(3) 0.0694(10) Uani 1 1 d . . .
H17 H 0.5255 0.5609 0.1418 0.083 Uiso 1 1 calc R . .
C18 C 0.3889(4) 0.6079(2) 0.2281(3) 0.0658(10) Uani 1 1 d . . .
H18 H 0.3209 0.5862 0.2534 0.079 Uiso 1 1 calc R . .
C21 C 0.4132(4) 0.7170(2) 0.2645(2) 0.0602(9) Uani 1 1 d . . .
C22 C 0.5312(4) 0.7594(2) 0.2545(2) 0.0645(10) Uani 1 1 d . . .
H22 H 0.6001 0.7205 0.2286 0.077 Uiso 1 1 calc R . .
C23 C 0.5458(3) 0.8611(2) 0.2836(2) 0.0590(9) Uani 1 1 d . . .
C24 C 0.4426(3) 0.9190(2) 0.3223(2) 0.0551(8) Uani 1 1 d . . .
C25 C 0.3264(3) 0.8757(2) 0.3335(2) 0.0583(9) Uani 1 1 d . . .
C26 C 0.3115(3) 0.7745(2) 0.3064(2) 0.0597(9) Uani 1 1 d . . .
H26 H 0.2344 0.7460 0.3164 0.072 Uiso 1 1 calc R . .
C30 C 0.7682(4) 0.8582(3) 0.2406(3) 0.0966(14) Uani 1 1 d . . .
H30A H 0.7985 0.8330 0.2828 0.145 Uiso 1 1 calc R . .
H30B H 0.8369 0.9019 0.2368 0.145 Uiso 1 1 calc R . .
H30C H 0.7449 0.8039 0.1779 0.145 Uiso 1 1 calc R . .
C40 C 0.4968(5) 1.0832(3) 0.4408(3) 0.0996(14) Uani 1 1 d . . .
H40A H 0.4263 1.0860 0.4802 0.149 Uiso 1 1 calc R . .
H40B H 0.5198 1.1482 0.4475 0.149 Uiso 1 1 calc R . .
H40C H 0.5718 1.0602 0.4605 0.149 Uiso 1 1 calc R . .
C50 C 0.1055(4) 0.8992(3) 0.3770(3) 0.0971(14) Uani 1 1 d . . .
H50A H 0.0710 0.8522 0.3134 0.146 Uiso 1 1 calc R . .
H50B H 0.0490 0.9520 0.4035 0.146 Uiso 1 1 calc R . .
H50C H 0.1101 0.8667 0.4165 0.146 Uiso 1 1 calc R . .
N1 N 0.3271(4) -0.3750(2) -0.2539(3) 0.0829(10) Uani 1 1 d . . .
O1 O 0.3736(4) -0.4211(2) -0.3294(3) 0.1223(12) Uani 1 1 d . . .
O2 O 0.2656(3) -0.4152(2) -0.2147(2) 0.1096(10) Uani 1 1 d . . .
O23 O 0.6564(2) 0.91115(16) 0.27639(18) 0.0766(7) Uani 1 1 d . . .
O24 O 0.4563(2) 1.01721(16) 0.34381(18) 0.0680(7) Uani 1 1 d . . .
O25 O 0.2327(3) 0.93866(17) 0.37336(19) 0.0779(7) Uani 1 1 d . . .
C91 C 0.0967(4) -0.2858(3) 0.0333(3) 0.0691(10) Uani 1 1 d . . .
C92 C -0.0010(4) -0.3290(3) -0.0419(3) 0.0854(12) Uani 1 1 d . . .
H92 H -0.0614 -0.2897 -0.0499 0.103 Uiso 1 1 calc R . .
C93 C -0.0096(4) -0.4295(3) -0.1047(3) 0.0827(12) Uani 1 1 d . . .
H93 H -0.0745 -0.4583 -0.1550 0.099 Uiso 1 1 calc R . .
C94 C 0.0801(4) -0.4850(3) -0.0904(3) 0.0681(10) Uani 1 1 d . . .
C95 C 0.1734(4) -0.4448(3) -0.0160(3) 0.0802(11) Uani 1 1 d . . .
H95 H 0.2313 -0.4849 -0.0067 0.096 Uiso 1 1 calc R . .
C96 C 0.1822(4) -0.3461(3) 0.0449(3) 0.0787(11) Uani 1 1 d . . .
H96 H 0.2472 -0.3188 0.0952 0.094 Uiso 1 1 calc R . .
C97 C 0.1173(4) -0.1779(3) 0.0980(3) 0.0808(11) Uani 1 1 d . . .
H97 H 0.1829 -0.1574 0.1476 0.097 Uiso 1 1 calc R . .
C98 C 0.0552(4) -0.1098(3) 0.0936(3) 0.0783(11) Uani 1 1 d . . .
H98 H -0.0139 -0.1307 0.0465 0.094 Uiso 1 1 calc R . .
C911 C 0.0808(4) -0.0012(2) 0.1551(3) 0.0651(10) Uani 1 1 d . . .
C912 C 0.1833(4) 0.0426(3) 0.2248(3) 0.0801(11) Uani 1 1 d . . .
H912 H 0.2406 0.0028 0.2353 0.096 Uiso 1 1 calc R . .
C913 C 0.2025(4) 0.1443(3) 0.2794(3) 0.0776(11) Uani 1 1 d . . .
H913 H 0.2727 0.1715 0.3258 0.093 Uiso 1 1 calc R . .
C914 C 0.1209(4) 0.2066(2) 0.2671(3) 0.0621(9) Uani 1 1 d . . .
C915 C 0.0196(4) 0.1621(3) 0.1954(3) 0.0721(10) Uani 1 1 d . . .
H915 H -0.0362 0.2019 0.1836 0.087 Uiso 1 1 calc R . .
C916 C -0.0006(4) 0.0608(3) 0.1412(3) 0.0765(11) Uani 1 1 d . . .
H916 H -0.0703 0.0335 0.0944 0.092 Uiso 1 1 calc R . .
C917 C 0.1459(4) 0.3142(3) 0.3250(3) 0.0727(10) Uani 1 1 d . . .
H917 H 0.2262 0.3367 0.3612 0.087 Uiso 1 1 calc R . .
C918 C 0.0693(4) 0.3824(3) 0.3323(3) 0.0785(11) Uani 1 1 d . . .
H918 H -0.0140 0.3602 0.3007 0.094 Uiso 1 1 calc R . .
C921 C 0.1004(4) 0.4909(2) 0.3852(2) 0.0679(10) Uani 1 1 d . . .
C922 C 0.2269(4) 0.5324(2) 0.4202(2) 0.0693(10) Uani 1 1 d . . .
H922 H 0.2940 0.4914 0.4125 0.083 Uiso 1 1 calc R . .
C923 C 0.2550(4) 0.6346(3) 0.4669(2) 0.0630(9) Uani 1 1 d . . .
C924 C 0.1557(4) 0.6955(3) 0.4787(3) 0.0684(10) Uani 1 1 d . . .
C925 C 0.0288(4) 0.6541(3) 0.4426(3) 0.0749(11) Uani 1 1 d . . .
C926 C 0.0018(4) 0.5521(3) 0.3960(3) 0.0785(11) Uani 1 1 d . . .
H926 H -0.0836 0.5247 0.3717 0.094 Uiso 1 1 calc R . .
C930 C 0.4864(4) 0.6251(3) 0.4801(3) 0.0992(14) Uani 1 1 d . . .
H31A H 0.4800 0.5806 0.5078 0.149 Uiso 1 1 calc R . .
H31B H 0.5661 0.6683 0.5056 0.149 Uiso 1 1 calc R . .
H31C H 0.4872 0.5875 0.4118 0.149 Uiso 1 1 calc R . .
C940 C 0.1432(4) 0.8531(3) 0.6113(3) 0.1040(15) Uani 1 1 d . . .
H41A H 0.0503 0.8574 0.6053 0.156 Uiso 1 1 calc R . .
H41B H 0.1880 0.9186 0.6400 0.156 Uiso 1 1 calc R . .
H41C H 0.1611 0.8222 0.6510 0.156 Uiso 1 1 calc R . .
C950 C -0.1893(4) 0.6837(4) 0.4149(4) 0.1218(18) Uani 1 1 d . . .
H51A H -0.1884 0.6425 0.3470 0.183 Uiso 1 1 calc R . .
H51B H -0.2411 0.7381 0.4268 0.183 Uiso 1 1 calc R . .
H51C H -0.2267 0.6453 0.4435 0.183 Uiso 1 1 calc R . .
N91 N 0.0757(5) -0.5917(3) -0.1575(3) 0.0978(12) Uani 1 1 d . . .
O91 O 0.1644(5) -0.6366(3) -0.1491(3) 0.1629(18) Uani 1 1 d . . .
O92 O -0.0177(4) -0.6283(2) -0.2178(3) 0.1281(13) Uani 1 1 d . . .
O923 O 0.3779(3) 0.68214(17) 0.50252(18) 0.0796(8) Uani 1 1 d . . .
O924 O 0.1877(3) 0.79634(17) 0.5201(2) 0.0854(8) Uani 1 1 d . . .
O925 O -0.0619(3) 0.7201(2) 0.4543(2) 0.1064(10) Uani 1 1 d . . .

loop_
_atom_site_aniso_label
_atom_site_aniso_U_11
_atom_site_aniso_U_22
_atom_site_aniso_U_33
_atom_site_aniso_U_23
_atom_site_aniso_U_13
_atom_site_aniso_U_12
C1 0.063(2) 0.052(2) 0.071(3) 0.032(2) -0.0075(19) -0.0011(17)
C2 0.067(2) 0.060(2) 0.060(2) 0.0175(19) 0.0039(18) 0.0093(18)
C3 0.066(2) 0.065(2) 0.073(3) 0.036(2) -0.001(2) 0.0022(18)
C4 0.068(2) 0.050(2) 0.063(2) 0.0234(19) -0.0049(19) 0.0045(17)
C5 0.124(4) 0.070(3) 0.065(3) 0.027(2) 0.021(2) 0.011(2)
C6 0.121(4) 0.061(3) 0.072(3) 0.031(2) 0.018(2) 0.000(2)
C7 0.074(3) 0.071(3) 0.071(3) 0.032(2) -0.004(2) 0.005(2)
C8 0.064(2) 0.069(3) 0.076(3) 0.033(2) -0.003(2) 0.0048(19)
C11 0.063(2) 0.052(2) 0.069(2) 0.0281(19) -0.0059(19) -0.0046(18)
C12 0.081(3) 0.061(2) 0.067(2) 0.019(2) 0.012(2) 0.009(2)
C13 0.087(3) 0.060(2) 0.078(3) 0.033(2) 0.012(2) -0.003(2)
C14 0.067(2) 0.052(2) 0.068(2) 0.0265(19) -0.0005(19) 0.0000(18)
C15 0.079(3) 0.055(2) 0.067(2) 0.0225(19) 0.011(2) 0.0059(19)
C16 0.077(3) 0.060(2) 0.075(3) 0.031(2) 0.012(2) 0.0015(19)
C17 0.075(3) 0.058(2) 0.071(3) 0.027(2) 0.007(2) 0.004(2)
C18 0.070(2) 0.058(2) 0.069(2) 0.0306(19) -0.004(2) -0.0063(19)
C21 0.067(2) 0.052(2) 0.057(2) 0.0234(17) -0.0073(18) -0.0086(19)
C22 0.066(2) 0.052(2) 0.067(2) 0.0215(18) 0.0017(19) 0.0055(18)
C23 0.060(2) 0.056(2) 0.061(2) 0.0290(18) -0.0044(18) -0.0071(19)
C24 0.063(2) 0.048(2) 0.056(2) 0.0264(17) -0.0046(17) 0.0030(18)
C25 0.062(2) 0.056(2) 0.059(2) 0.0288(18) 0.0029(18) 0.0073(19)
C26 0.061(2) 0.055(2) 0.062(2) 0.0278(18) 0.0034(18) -0.0012(18)
C30 0.059(3) 0.079(3) 0.141(4) 0.042(3) 0.015(3) 0.003(2)
C40 0.146(4) 0.048(2) 0.090(3) 0.022(2) -0.002(3) -0.009(2)
C50 0.072(3) 0.095(3) 0.128(4) 0.053(3) 0.026(3) 0.016(2)
N1 0.095(3) 0.058(2) 0.087(3) 0.028(2) -0.004(2) 0.0052(19)
O1 0.181(4) 0.067(2) 0.103(3) 0.0223(18) 0.033(2) 0.023(2)
O2 0.125(3) 0.0696(19) 0.134(3) 0.0488(19) 0.009(2) -0.0117(17)
O23 0.0631(16) 0.0591(15) 0.107(2) 0.0372(14) 0.0148(14) 0.0032(13)
O24 0.0799(17) 0.0535(15) 0.0806(17) 0.0398(13) 0.0031(13) 0.0062(12)
O25 0.0672(17) 0.0691(16) 0.102(2) 0.0426(15) 0.0159(14) 0.0106(14)
C91 0.081(3) 0.056(2) 0.064(2) 0.023(2) 0.008(2) -0.002(2)
C92 0.089(3) 0.061(3) 0.106(3) 0.038(2) 0.004(3) 0.013(2)
C93 0.078(3) 0.070(3) 0.091(3) 0.033(2) -0.007(2) -0.005(2)
C94 0.076(3) 0.050(2) 0.071(3) 0.022(2) 0.018(2) -0.001(2)
C95 0.078(3) 0.071(3) 0.097(3) 0.043(3) 0.009(2) 0.011(2)
C96 0.088(3) 0.069(3) 0.075(3) 0.033(2) -0.002(2) -0.002(2)
C97 0.089(3) 0.075(3) 0.077(3) 0.035(2) 0.004(2) 0.006(2)
C98 0.080(3) 0.072(3) 0.086(3) 0.037(2) 0.013(2) 0.014(2)
C911 0.068(3) 0.054(2) 0.069(2) 0.0265(19) 0.004(2) -0.0044(19)
C912 0.093(3) 0.058(3) 0.091(3) 0.037(2) -0.009(2) 0.009(2)
C913 0.084(3) 0.066(3) 0.078(3) 0.032(2) -0.022(2) -0.006(2)
C914 0.064(2) 0.055(2) 0.070(2) 0.0326(19) 0.000(2) -0.0012(19)
C915 0.072(3) 0.056(2) 0.083(3) 0.028(2) -0.003(2) 0.0066(19)
C916 0.069(3) 0.061(3) 0.084(3) 0.022(2) -0.015(2) 0.000(2)
C917 0.077(3) 0.061(2) 0.077(3) 0.032(2) -0.005(2) -0.007(2)
C918 0.078(3) 0.056(2) 0.085(3) 0.020(2) 0.002(2) -0.006(2)
C921 0.076(3) 0.050(2) 0.064(2) 0.0165(18) 0.004(2) -0.001(2)
C922 0.084(3) 0.046(2) 0.070(2) 0.0202(18) 0.007(2) 0.0068(19)
C923 0.070(3) 0.054(2) 0.059(2) 0.0225(18) 0.0103(19) 0.001(2)
C924 0.083(3) 0.048(2) 0.070(2) 0.0228(18) 0.014(2) 0.002(2)
C925 0.079(3) 0.058(3) 0.082(3) 0.026(2) 0.015(2) 0.017(2)
C926 0.074(3) 0.064(3) 0.085(3) 0.025(2) 0.002(2) 0.001(2)
C930 0.072(3) 0.075(3) 0.121(4) 0.020(3) 0.012(3) 0.003(2)
C940 0.117(4) 0.067(3) 0.093(3) 0.005(2) 0.022(3) 0.013(3)
C950 0.070(3) 0.117(4) 0.161(5) 0.047(4) 0.021(3) 0.021(3)
N91 0.118(4) 0.065(3) 0.093(3) 0.022(2) 0.027(3) -0.001(2)
O91 0.180(4) 0.086(3) 0.201(4) 0.041(3) 0.034(3) 0.057(3)
O92 0.152(3) 0.077(2) 0.111(3) 0.0099(19) 0.007(2) -0.026(2)
O923 0.0735(18) 0.0555(15) 0.0905(19) 0.0185(13) 0.0056(15) -0.0015(14)
O924 0.102(2) 0.0484(15) 0.096(2) 0.0240(14) 0.0287(16) 0.0063(14)
O925 0.087(2) 0.078(2) 0.135(3) 0.0324(18) 0.0062(19) 0.0188(18)

loop_
_atom_type_symbol
_atom_type_description
_atom_type_scat_dispersion_real
_atom_type_scat_dispersion_imag
_atom_type_scat_source
C C 0.0033 0.0016 'International Tables Vol C Tables 4.2.6.8 and 6.1.1.4'
H H 0.0000 0.0000 'International Tables Vol C Tables 4.2.6.8 and 6.1.1.4'
N N 0.0061 0.0033 'International Tables Vol C Tables 4.2.6.8 and 6.1.1.4'
O O 0.0106 0.0060 'International Tables Vol C Tables 4.2.6.8 and 6.1.1.4'

loop_
_geom_angle_atom_site_label_1
_geom_angle_atom_site_label_2
_geom_angle_atom_site_label_3
_geom_angle
_geom_angle_site_symmetry_1
_geom_angle_site_symmetry_3
_geom_angle_publ_flag
C6 C1 C2 117.7(3) . . ?
C6 C1 C7 118.4(4) . . ?
C2 C1 C7 123.9(4) . . ?
C3 C2 C1 121.0(3) . . ?
C3 C2 H2 119.5 . . ?
C1 C2 H2 119.5 . . ?
C4 C3 C2 119.0(4) . . ?
C4 C3 H3 120.5 . . ?
C2 C3 H3 120.5 . . ?
C5 C4 C3 121.2(3) . . ?
C5 C4 N1 119.3(4) . . ?
C3 C4 N1 119.5(4) . . ?
C4 C5 C6 119.6(4) . . ?
C4 C5 H5 120.2 . . ?
C6 C5 H5 120.2 . . ?
C5 C6 C1 121.6(4) . . ?
C5 C6 H6 119.2 . . ?
C1 C6 H6 119.2 . . ?
C8 C7 C1 129.0(4) . . ?
C8 C7 H7 115.5 . . ?
C1 C7 H7 115.5 . . ?
C7 C8 C11 127.2(4) . . ?
C7 C8 H8 116.4 . . ?
C11 C8 H8 116.4 . . ?
C16 C11 C12 116.5(3) . . ?
C16 C11 C8 120.3(4) . . ?
C12 C11 C8 123.2(4) . . ?
C13 C12 C11 121.3(4) . . ?
C13 C12 H12 119.3 . . ?
C11 C12 H12 119.3 . . ?
C14 C13 C12 121.6(4) . . ?
C14 C13 H13 119.2 . . ?
C12 C13 H13 119.2 . . ?
C13 C14 C15 117.0(3) . . ?
C13 C14 C17 119.0(3) . . ?
C15 C14 C17 123.9(4) . . ?
C16 C15 C14 120.8(4) . . ?
C16 C15 H15 119.6 . . ?
C14 C15 H15 119.6 . . ?
C11 C16 C15 122.8(4) . . ?
C11 C16 H16 118.6 . . ?
C15 C16 H16 118.6 . . ?
C18 C17 C14 126.7(4) . . ?
C18 C17 H17 116.6 . . ?
C14 C17 H17 116.6 . . ?
C17 C18 C21 126.5(4) . . ?
C17 C18 H18 116.7 . . ?
C21 C18 H18 116.7 . . ?
C22 C21 C26 121.0(3) . . ?
C22 C21 C18 121.5(3) . . ?
C26 C21 C18 117.4(3) . . ?
C21 C22 C23 119.3(3) . . ?
C21 C22 H22 120.4 . . ?
C23 C22 H22 120.4 . . ?
O23 C23 C24 115.0(3) . . ?
O23 C23 C22 124.8(3) . . ?
C24 C23 C22 120.2(3) . . ?
O24 C24 C25 121.3(3) . . ?
O24 C24 C23 118.9(3) . . ?
C25 C24 C23 119.7(3) . . ?
O25 C25 C24 115.1(3) . . ?
O25 C25 C26 124.2(3) . . ?
C24 C25 C26 120.6(3) . . ?
C21 C26 C25 119.1(3) . . ?
C21 C26 H26 120.5 . . ?
C25 C26 H26 120.5 . . ?
O23 C30 H30A 109.5 . . ?
O23 C30 H30B 109.5 . . ?
H30A C30 H30B 109.5 . . ?
O23 C30 H30C 109.5 . . ?
H30A C30 H30C 109.5 . . ?
H30B C30 H30C 109.5 . . ?
O24 C40 H40A 109.5 . . ?
O24 C40 H40B 109.5 . . ?
H40A C40 H40B 109.5 . . ?
O24 C40 H40C 109.5 . . ?
H40A C40 H40C 109.5 . . ?
H40B C40 H40C 109.5 . . ?
O25 C50 H50A 109.5 . . ?
O25 C50 H50B 109.5 . . ?
H50A C50 H50B 109.5 . . ?
O25 C50 H50C 109.5 . . ?
H50A C50 H50C 109.5 . . ?
H50B C50 H50C 109.5 . . ?
O1 N1 O2 122.7(4) . . ?
O1 N1 C4 119.0(4) . . ?
O2 N1 C4 118.3(4) . . ?
C23 O23 C30 118.7(3) . . ?
C24 O24 C40 114.7(3) . . ?
C25 O25 C50 119.0(3) . . ?
C96 C91 C92 118.2(3) . . ?
C96 C91 C97 118.3(4) . . ?
C92 C91 C97 123.5(4) . . ?
C93 C92 C91 121.0(4) . . ?
C93 C92 H92 119.5 . . ?
C91 C92 H92 119.5 . . ?
C94 C93 C92 117.9(4) . . ?
C94 C93 H93 121.0 . . ?
C92 C93 H93 121.0 . . ?
C95 C94 C93 121.9(4) . . ?
C95 C94 N91 118.9(4) . . ?
C93 C94 N91 119.2(4) . . ?
C94 C95 C96 119.9(4) . . ?
C94 C95 H95 120.0 . . ?
C96 C95 H95 120.0 . . ?
C95 C96 C91 121.0(4) . . ?
C95 C96 H96 119.5 . . ?
C91 C96 H96 119.5 . . ?
C98 C97 C91 127.3(4) . . ?
C98 C97 H97 116.3 . . ?
C91 C97 H97 116.3 . . ?
C97 C98 C911 127.3(4) . . ?
C97 C98 H98 116.3 . . ?
C911 C98 H98 116.3 . . ?
C912 C911 C916 117.4(3) . . ?
C912 C911 C98 123.9(4) . . ?
C916 C911 C98 118.7(4) . . ?
C911 C912 C913 121.2(4) . . ?
C911 C912 H912 119.4 . . ?
C913 C912 H912 119.4 . . ?
C914 C913 C912 121.9(4) . . ?
C914 C913 H913 119.1 . . ?
C912 C913 H913 119.1 . . ?
C913 C914 C915 116.6(3) . . ?
C913 C914 C917 120.3(4) . . ?
C915 C914 C917 123.1(3) . . ?
C916 C915 C914 121.8(4) . . ?
C916 C915 H915 119.1 . . ?
C914 C915 H915 119.1 . . ?
C915 C916 C911 121.1(4) . . ?
C915 C916 H916 119.4 . . ?
C911 C916 H916 119.4 . . ?
C918 C917 C914 128.0(4) . . ?
C918 C917 H917 116.0 . . ?
C914 C917 H917 116.0 . . ?
C917 C918 C921 127.2(4) . . ?
C917 C918 H918 116.4 . . ?
C921 C918 H918 116.4 . . ?
C922 C921 C926 119.3(3) . . ?
C922 C921 C918 121.4(4) . . ?
C926 C921 C918 119.2(4) . . ?
C921 C922 C923 120.6(4) . . ?
C921 C922 H922 119.7 . . ?
C923 C922 H922 119.7 . . ?
O923 C923 C924 115.6(3) . . ?
O923 C923 C922 124.6(3) . . ?
C924 C923 C922 119.8(4) . . ?
O924 C924 C923 118.6(4) . . ?
O924 C924 C925 121.6(4) . . ?
C923 C924 C925 119.7(3) . . ?
O925 C925 C926 124.5(4) . . ?
O925 C925 C924 115.5(3) . . ?
C926 C925 C924 120.1(4) . . ?
C921 C926 C925 120.5(4) . . ?
C921 C926 H926 119.7 . . ?
C925 C926 H926 119.7 . . ?
O923 C930 H31A 109.5 . . ?
O923 C930 H31B 109.5 . . ?
H31A C930 H31B 109.5 . . ?
O923 C930 H31C 109.5 . . ?
H31A C930 H31C 109.5 . . ?
H31B C930 H31C 109.5 . . ?
O924 C940 H41A 109.5 . . ?
O924 C940 H41B 109.5 . . ?
H41A C940 H41B 109.5 . . ?
O924 C940 H41C 109.5 . . ?
H41A C940 H41C 109.5 . . ?
H41B C940 H41C 109.5 . . ?
O925 C950 H51A 109.5 . . ?
O925 C950 H51B 109.5 . . ?
H51A C950 H51B 109.5 . . ?
O925 C950 H51C 109.5 . . ?
H51A C950 H51C 109.5 . . ?
H51B C950 H51C 109.5 . . ?
O91 N91 O92 124.9(4) . . ?
O91 N91 C94 117.6(5) . . ?
O92 N91 C94 117.5(5) . . ?
C923 O923 C930 118.5(3) . . ?
C924 O924 C940 116.4(3) . . ?
C925 O925 C950 118.6(3) . . ?

loop_
_geom_bond_atom_site_label_1
_geom_bond_atom_site_label_2
_geom_bond_distance
_geom_bond_site_symmetry_2
_geom_bond_publ_flag
C1 C6 1.376(5) . ?
C1 C2 1.388(5) . ?
C1 C7 1.473(5) . ?
C2 C3 1.379(4) . ?
C2 H2 0.9300 . ?
C3 C4 1.367(5) . ?
C3 H3 0.9300 . ?
C4 C5 1.358(5) . ?
C4 N1 1.463(4) . ?
C5 C6 1.366(5) . ?
C5 H5 0.9300 . ?
C6 H6 0.9300 . ?
C7 C8 1.291(5) . ?
C7 H7 0.9300 . ?
C8 C11 1.473(5) . ?
C8 H8 0.9300 . ?
C11 C16 1.370(5) . ?
C11 C12 1.386(5) . ?
C12 C13 1.385(5) . ?
C12 H12 0.9300 . ?
C13 C14 1.379(5) . ?
C13 H13 0.9300 . ?
C14 C15 1.384(5) . ?
C14 C17 1.473(5) . ?
C15 C16 1.377(4) . ?
C15 H15 0.9300 . ?
C16 H16 0.9300 . ?
C17 C18 1.314(4) . ?
C17 H17 0.9300 . ?
C18 C21 1.489(4) . ?
C18 H18 0.9300 . ?
C21 C22 1.382(4) . ?
C21 C26 1.385(4) . ?
C22 C23 1.396(4) . ?
C22 H22 0.9300 . ?
C23 O23 1.362(4) . ?
C23 C24 1.390(4) . ?
C24 O24 1.370(4) . ?
C24 C25 1.381(4) . ?
C25 O25 1.355(4) . ?
C25 C26 1.394(4) . ?
C26 H26 0.9300 . ?
C30 O23 1.422(4) . ?
C30 H30A 0.9600 . ?
C30 H30B 0.9600 . ?
C30 H30C 0.9600 . ?
C40 O24 1.415(4) . ?
C40 H40A 0.9600 . ?
C40 H40B 0.9600 . ?
C40 H40C 0.9600 . ?
C50 O25 1.413(4) . ?
C50 H50A 0.9600 . ?
C50 H50B 0.9600 . ?
C50 H50C 0.9600 . ?
N1 O1 1.205(4) . ?
N1 O2 1.217(4) . ?
C91 C96 1.371(5) . ?
C91 C92 1.394(5) . ?
C91 C97 1.477(5) . ?
C92 C93 1.382(5) . ?
C92 H92 0.9300 . ?
C93 C94 1.365(5) . ?
C93 H93 0.9300 . ?
C94 C95 1.355(5) . ?
C94 N91 1.472(5) . ?
C95 C96 1.357(5) . ?
C95 H95 0.9300 . ?
C96 H96 0.9300 . ?
C97 C98 1.276(5) . ?
C97 H97 0.9300 . ?
C98 C911 1.483(5) . ?
C98 H98 0.9300 . ?
C911 C912 1.377(5) . ?
C911 C916 1.380(5) . ?
C912 C913 1.379(5) . ?
C912 H912 0.9300 . ?
C913 C914 1.375(5) . ?
C913 H913 0.9300 . ?
C914 C915 1.388(5) . ?
C914 C917 1.462(5) . ?
C915 C916 1.374(4) . ?
C915 H915 0.9300 . ?
C916 H916 0.9300 . ?
C917 C918 1.306(5) . ?
C917 H917 0.9300 . ?
C918 C921 1.474(5) . ?
C918 H918 0.9300 . ?
C921 C922 1.378(5) . ?
C921 C926 1.378(5) . ?
C922 C923 1.388(4) . ?
C922 H922 0.9300 . ?
C923 O923 1.369(4) . ?
C923 C924 1.377(5) . ?
C924 O924 1.376(4) . ?
C924 C925 1.384(5) . ?
C925 O925 1.364(4) . ?
C925 C926 1.381(5) . ?
C926 H926 0.9300 . ?
C930 O923 1.406(4) . ?
C930 H31A 0.9600 . ?
C930 H31B 0.9600 . ?
C930 H31C 0.9600 . ?
C940 O924 1.406(4) . ?
C940 H41A 0.9600 . ?
C940 H41B 0.9600 . ?
C940 H41C 0.9600 . ?
C950 O925 1.386(5) . ?
C950 H51A 0.9600 . ?
C950 H51B 0.9600 . ?
C950 H51C 0.9600 . ?
N91 O91 1.207(5) . ?
N91 O92 1.226(5) . ?

loop_
_geom_torsion_atom_site_label_1
_geom_torsion_atom_site_label_2
_geom_torsion_atom_site_label_3
_geom_torsion_atom_site_label_4
_geom_torsion
_geom_torsion_site_symmetry_1
_geom_torsion_site_symmetry_2
_geom_torsion_site_symmetry_3
_geom_torsion_site_symmetry_4
_geom_torsion_publ_flag
C6 C1 C2 C3 -1.1(5) . . . . ?
C7 C1 C2 C3 179.3(3) . . . . ?
C1 C2 C3 C4 0.7(5) . . . . ?
C2 C3 C4 C5 -0.3(5) . . . . ?
C2 C3 C4 N1 -178.9(3) . . . . ?
C3 C4 C5 C6 0.3(6) . . . . ?
N1 C4 C5 C6 178.9(4) . . . . ?
C4 C5 C6 C1 -0.7(7) . . . . ?
C2 C1 C6 C5 1.1(6) . . . . ?
C7 C1 C6 C5 -179.3(4) . . . . ?
C6 C1 C7 C8 176.0(4) . . . . ?
C2 C1 C7 C8 -4.4(6) . . . . ?
C1 C7 C8 C11 178.0(3) . . . . ?
C7 C8 C11 C16 178.7(4) . . . . ?
C7 C8 C11 C12 -2.7(6) . . . . ?
C16 C11 C12 C13 0.8(5) . . . . ?
C8 C11 C12 C13 -177.8(3) . . . . ?
C11 C12 C13 C14 -0.4(6) . . . . ?
C12 C13 C14 C15 0.0(5) . . . . ?
C12 C13 C14 C17 179.5(4) . . . . ?
C13 C14 C15 C16 -0.2(5) . . . . ?
C17 C14 C15 C16 -179.7(3) . . . . ?
C12 C11 C16 C15 -1.0(5) . . . . ?
C8 C11 C16 C15 177.7(3) . . . . ?
C14 C15 C16 C11 0.7(6) . . . . ?
C13 C14 C17 C18 160.1(4) . . . . ?
C15 C14 C17 C18 -20.4(6) . . . . ?
C14 C17 C18 C21 -175.7(3) . . . . ?
C17 C18 C21 C22 -19.0(6) . . . . ?
C17 C18 C21 C26 159.1(4) . . . . ?
C26 C21 C22 C23 -2.6(5) . . . . ?
C18 C21 C22 C23 175.4(3) . . . . ?
C21 C22 C23 O23 -179.2(3) . . . . ?
C21 C22 C23 C24 0.0(5) . . . . ?
O23 C23 C24 O24 3.9(4) . . . . ?
C22 C23 C24 O24 -175.4(3) . . . . ?
O23 C23 C24 C25 -179.4(3) . . . . ?
C22 C23 C24 C25 1.3(5) . . . . ?
O24 C24 C25 O25 -4.5(4) . . . . ?
C23 C24 C25 O25 178.9(3) . . . . ?
O24 C24 C25 C26 176.5(3) . . . . ?
C23 C24 C25 C26 -0.1(5) . . . . ?
C22 C21 C26 C25 3.9(5) . . . . ?
C18 C21 C26 C25 -174.3(3) . . . . ?
O25 C25 C26 C21 178.7(3) . . . . ?
C24 C25 C26 C21 -2.5(5) . . . . ?
C5 C4 N1 O1 6.7(6) . . . . ?
C3 C4 N1 O1 -174.7(4) . . . . ?
C5 C4 N1 O2 -173.3(4) . . . . ?
C3 C4 N1 O2 5.2(5) . . . . ?
C24 C23 O23 C30 177.9(3) . . . . ?
C22 C23 O23 C30 -2.8(5) . . . . ?
C25 C24 O24 C40 86.9(4) . . . . ?
C23 C24 O24 C40 -96.5(4) . . . . ?
C24 C25 O25 C50 172.4(3) . . . . ?
C26 C25 O25 C50 -8.7(5) . . . . ?
C96 C91 C92 C93 -1.7(6) . . . . ?
C97 C91 C92 C93 175.1(4) . . . . ?
C91 C92 C93 C94 0.4(6) . . . . ?
C92 C93 C94 C95 1.6(6) . . . . ?
C92 C93 C94 N91 -178.4(3) . . . . ?
C93 C94 C95 C96 -2.3(6) . . . . ?
N91 C94 C95 C96 177.8(3) . . . . ?
C94 C95 C96 C91 0.9(6) . . . . ?
C92 C91 C96 C95 1.0(6) . . . . ?
C97 C91 C96 C95 -175.9(3) . . . . ?
C96 C91 C97 C98 174.0(4) . . . . ?
C92 C91 C97 C98 -2.7(7) . . . . ?
C91 C97 C98 C911 -176.2(4) . . . . ?
C97 C98 C911 C912 3.6(6) . . . . ?
C97 C98 C911 C916 -177.8(4) . . . . ?
C916 C911 C912 C913 0.9(6) . . . . ?
C98 C911 C912 C913 179.6(4) . . . . ?
C911 C912 C913 C914 0.0(6) . . . . ?
C912 C913 C914 C915 -1.3(6) . . . . ?
C912 C913 C914 C917 -178.8(4) . . . . ?
C913 C914 C915 C916 1.8(6) . . . . ?
C917 C914 C915 C916 179.2(3) . . . . ?
C914 C915 C916 C911 -0.9(6) . . . . ?
C912 C911 C916 C915 -0.4(6) . . . . ?
C98 C911 C916 C915 -179.2(3) . . . . ?
C913 C914 C917 C918 -169.4(4) . . . . ?
C915 C914 C917 C918 13.3(6) . . . . ?
C914 C917 C918 C921 -174.8(4) . . . . ?
C917 C918 C921 C922 11.7(6) . . . . ?
C917 C918 C921 C926 -171.3(4) . . . . ?
C926 C921 C922 C923 0.7(5) . . . . ?
C918 C921 C922 C923 177.8(3) . . . . ?
C921 C922 C923 O923 -178.9(3) . . . . ?
C921 C922 C923 C924 0.2(5) . . . . ?
O923 C923 C924 O924 3.0(5) . . . . ?
C922 C923 C924 O924 -176.2(3) . . . . ?
O923 C923 C924 C925 178.2(3) . . . . ?
C922 C923 C924 C925 -1.0(5) . . . . ?
O924 C924 C925 O925 -2.4(5) . . . . ?
C923 C924 C925 O925 -177.5(3) . . . . ?
O924 C924 C925 C926 175.8(4) . . . . ?
C923 C924 C925 C926 0.8(6) . . . . ?
C922 C921 C926 C925 -0.9(6) . . . . ?
C918 C921 C926 C925 -178.0(4) . . . . ?
O925 C925 C926 C921 178.2(4) . . . . ?
C924 C925 C926 C921 0.2(6) . . . . ?
C95 C94 N91 O91 -7.8(6) . . . . ?
C93 C94 N91 O91 172.3(4) . . . . ?
C95 C94 N91 O92 172.4(4) . . . . ?
C93 C94 N91 O92 -7.5(6) . . . . ?
C924 C923 O923 C930 -170.3(3) . . . . ?
C922 C923 O923 C930 8.8(5) . . . . ?
C923 C924 O924 C940 -112.0(4) . . . . ?
C925 C924 O924 C940 72.9(5) . . . . ?
C926 C925 O925 C950 -2.0(6) . . . . ?
C924 C925 O925 C950 176.2(4) . . . . ?
